data_2227756
loop_
_publ_author_name
'Zhu, Peihua'
'Wang, Hongyan'
'Wang, Yan'
'Chen, Yanli'
'Wei, Qin'

_publ_section_title
;
 Bis{1-[(4-methylphenyl)iminomethyl]-2-naphtholato-\k^2^<i>N</i>,<i>O</i>}copper(II)
;
_journal_coeditor_code LH5095
_journal_issue 9
_journal_name_full 'Acta Crystallographica Section E'
_journal_page_first m1076
_journal_paper_doi 10.1107/S1600536810030667
_journal_volume 66
_journal_year 2010
_chemical_formula_iupac '[Cu (C18 H14 N O)2]'
_chemical_formula_moiety 'C36 H28 Cu N2 O2'
_chemical_formula_sum 'C36 H28 Cu N2 O2'
_chemical_formula_weight 584.14
_chemical_name_systematic
;
Bis{1-[(4-methylphenyl)iminomethyl]-2-naphtholato-
\k^2^<i>N</i>,<i>O</i>}copper(II)
;
_space_group_IT_number 2
_symmetry_cell_setting triclinic
_symmetry_space_group_name_Hall '-P 1'
_symmetry_space_group_name_H-M 'P -1'
_atom_sites_solution_hydrogens geom
_atom_sites_solution_primary direct
_atom_sites_solution_secondary difmap
_audit_creation_method SHELXL-97
_cell_angle_alpha 104.559(7)
_cell_angle_beta 98.728(7)
_cell_angle_gamma 102.573(7)
_cell_formula_units_Z 1
_cell_length_a 7.0948(6)
_cell_length_b 10.2335(7)
_cell_length_c 10.5784(10)
_cell_measurement_reflns_used 1252
_cell_measurement_temperature 293(2)
_cell_measurement_theta_max 23.942
_cell_measurement_theta_min 2.525
_cell_volume 708.01(11)
_computing_cell_refinement 'SAINT-Plus (Bruker, 2001)'
_computing_data_collection 'APEX2 (Bruker, 2004)'
_computing_data_reduction 'SAINT-Plus (Bruker, 2001)'
_computing_molecular_graphics 'SHELXTL (Sheldrick, 2008)'
_computing_publication_material 'SHELXTL (Sheldrick, 2008)'
_computing_structure_refinement 'SHELXL97 (Sheldrick, 2008)'
_computing_structure_solution 'SHELXS97 (Sheldrick, 2008)'
_diffrn_ambient_temperature 293(2)
_diffrn_measured_fraction_theta_full 0.996
_diffrn_measured_fraction_theta_max 0.996
_diffrn_measurement_device_type 'Bruker APEXII CCD area-detector'
_diffrn_measurement_method '\f and \w scans'
_diffrn_radiation_monochromator graphite
_diffrn_radiation_source 'fine-focus sealed tube'
_diffrn_radiation_type MoK\a
_diffrn_radiation_wavelength 0.71073
_diffrn_reflns_av_R_equivalents 0.0279
_diffrn_reflns_av_sigmaI/netI 0.0396
_diffrn_reflns_limit_h_max 8
_diffrn_reflns_limit_h_min -8
_diffrn_reflns_limit_k_max 12
_diffrn_reflns_limit_k_min -12
_diffrn_reflns_limit_l_max 13
_diffrn_reflns_limit_l_min -13
_diffrn_reflns_number 7213
_diffrn_reflns_theta_full 26.37
_diffrn_reflns_theta_max 26.37
_diffrn_reflns_theta_min 3.19
_exptl_absorpt_coefficient_mu 0.807
_exptl_absorpt_correction_T_max 0.9164
_exptl_absorpt_correction_T_min 0.8237
_exptl_absorpt_correction_type multi-scan
_exptl_absorpt_process_details '(SADABS; Sheldrick, 2003)'
_exptl_crystal_colour black
_exptl_crystal_density_diffrn 1.370
_exptl_crystal_density_method 'not measured'
_exptl_crystal_description block
_exptl_crystal_F_000 303
_exptl_crystal_size_max 0.25
_exptl_crystal_size_mid 0.12
_exptl_crystal_size_min 0.11
_refine_diff_density_max 0.244
_refine_diff_density_min -0.179
_refine_ls_extinction_method none
_refine_ls_goodness_of_fit_ref 1.006
_refine_ls_hydrogen_treatment constr
_refine_ls_matrix_type full
_refine_ls_number_parameters 188
_refine_ls_number_reflns 2878
_refine_ls_number_restraints 0
_refine_ls_restrained_S_all 1.006
_refine_ls_R_factor_all 0.0430
_refine_ls_R_factor_gt 0.0320
_refine_ls_shift/su_max 0.001
_refine_ls_shift/su_mean 0.000
_refine_ls_structure_factor_coef Fsqd
_refine_ls_weighting_details 'calc w=1/[\s^2^(Fo^2^)+(0.0431P)^2^] where P=(Fo^2^+2Fc^2^)/3'
_refine_ls_weighting_scheme calc
_refine_ls_wR_factor_gt 0.0738
_refine_ls_wR_factor_ref 0.0761
_reflns_number_gt 2395
_reflns_number_total 2878
_reflns_threshold_expression I>2\s(I)
_cod_data_source_file lh5095.cif
_cod_data_source_block I
_cod_original_cell_volume 708.01(10)
_cod_database_code 2227756
_cod_database_fobs_code 2227756

loop_
_symmetry_equiv_pos_as_xyz
'x, y, z'
'-x, -y, -z'

loop_
_atom_site_type_symbol
_atom_site_label
_atom_site_fract_x
_atom_site_fract_y
_atom_site_fract_z
_atom_site_U_iso_or_equiv
_atom_site_adp_type
_atom_site_calc_flag
_atom_site_refinement_flags
_atom_site_occupancy
_atom_site_disorder_assembly
_atom_site_disorder_group
Cu Cu1 0.5000 0.0000 0.0000 0.03685(13) Uani d S 1 . .
O O 0.63653(18) -0.08439(14) 0.10934(13) 0.0465(3) Uani d . 1 . .
N N 0.3572(2) 0.06231(15) 0.14161(14) 0.0353(3) Uani d . 1 . .
C C 0.2582(3) 0.17043(18) 0.14181(17) 0.0348(4) Uani d . 1 . .
C C1 0.3384(3) 0.00334(19) 0.23682(18) 0.0374(4) Uani d . 1 . .
H H1 0.2561 0.0326 0.2922 0.045 Uiso calc R 1 . .
C C2 0.5826(3) -0.13173(18) 0.20525(18) 0.0380(4) Uani d . 1 . .
C C5 0.0594(3) 0.14665(19) 0.14435(19) 0.0403(4) Uani d . 1 . .
H H5 -0.0138 0.0584 0.1419 0.048 Uiso calc R 1 . .
C C6 -0.0300(3) 0.2550(2) 0.15063(19) 0.0464(5) Uani d . 1 . .
H H6 -0.1636 0.2380 0.1525 0.056 Uiso calc R 1 . .
C C7 0.3611(3) 0.30083(19) 0.13974(19) 0.0443(5) Uani d . 1 . .
H H7 0.4929 0.3167 0.1332 0.053 Uiso calc R 1 . .
C C8 0.3767(3) -0.16156(19) 0.37004(18) 0.0397(4) Uani d . 1 . .
C C9 0.0726(3) 0.3872(2) 0.15411(19) 0.0459(5) Uani d . 1 . .
C C10 0.4283(3) -0.09993(19) 0.26615(18) 0.0366(4) Uani d . 1 . .
C C12 0.2192(3) -0.1408(2) 0.43269(19) 0.0481(5) Uani d . 1 . .
H H12 0.1454 -0.0824 0.4091 0.058 Uiso calc R 1 . .
C C14 0.4870(3) -0.24967(19) 0.41041(19) 0.0452(5) Uani d . 1 . .
C C15 0.2694(3) 0.4076(2) 0.1473(2) 0.0493(5) Uani d . 1 . .
H H15 0.3417 0.4952 0.1478 0.059 Uiso calc R 1 . .
C C17 -0.0240(4) 0.5069(2) 0.1698(3) 0.0680(7) Uani d . 1 . .
H H17A -0.1612 0.4714 0.1253 0.102 Uiso calc R 1 . .
H H17B 0.0411 0.5744 0.1308 0.102 Uiso calc R 1 . .
H H17C -0.0132 0.5507 0.2631 0.102 Uiso calc R 1 . .
C C18 0.6458(3) -0.2737(2) 0.3493(2) 0.0530(5) Uani d . 1 . .
H H18 0.7205 -0.3293 0.3779 0.064 Uiso calc R 1 . .
C C19 0.1725(3) -0.2047(2) 0.5277(2) 0.0595(6) Uani d . 1 . .
H H19 0.0684 -0.1889 0.5678 0.071 Uiso calc R 1 . .
C C20 0.6920(3) -0.2190(2) 0.2516(2) 0.0493(5) Uani d . 1 . .
H H20 0.7966 -0.2380 0.2136 0.059 Uiso calc R 1 . .
C C21 0.2798(4) -0.2931(2) 0.5642(2) 0.0651(6) Uani d . 1 . .
H H21 0.2455 -0.3379 0.6270 0.078 Uiso calc R 1 . .
C C23 0.4339(4) -0.3138(2) 0.5084(2) 0.0602(6) Uani d . 1 . .
H H23 0.5067 -0.3714 0.5350 0.072 Uiso calc R 1 . .

loop_
_atom_site_aniso_label
_atom_site_aniso_U_11
_atom_site_aniso_U_22
_atom_site_aniso_U_33
_atom_site_aniso_U_12
_atom_site_aniso_U_13
_atom_site_aniso_U_23
Cu1 0.03127(19) 0.0423(2) 0.0432(2) 0.01461(14) 0.01515(13) 0.01531(15)
O 0.0397(7) 0.0623(9) 0.0530(8) 0.0251(7) 0.0218(6) 0.0273(7)
N 0.0314(8) 0.0371(8) 0.0410(9) 0.0132(7) 0.0112(6) 0.0126(7)
C 0.0350(9) 0.0366(10) 0.0338(10) 0.0135(8) 0.0105(7) 0.0072(8)
C1 0.0311(9) 0.0421(11) 0.0391(11) 0.0110(8) 0.0121(8) 0.0083(9)
C2 0.0334(10) 0.0379(10) 0.0413(11) 0.0095(8) 0.0072(8) 0.0100(9)
C5 0.0370(10) 0.0388(10) 0.0472(11) 0.0122(8) 0.0149(8) 0.0110(9)
C6 0.0369(10) 0.0510(12) 0.0538(12) 0.0192(9) 0.0159(9) 0.0098(10)
C7 0.0342(10) 0.0436(11) 0.0559(13) 0.0101(9) 0.0109(8) 0.0157(10)
C8 0.0415(10) 0.0365(10) 0.0368(10) 0.0058(8) 0.0065(8) 0.0086(8)
C9 0.0523(12) 0.0435(12) 0.0434(11) 0.0232(10) 0.0105(9) 0.0067(9)
C10 0.0349(10) 0.0374(10) 0.0373(10) 0.0095(8) 0.0082(7) 0.0107(8)
C12 0.0501(12) 0.0532(13) 0.0444(12) 0.0134(10) 0.0153(9) 0.0179(10)
C14 0.0548(12) 0.0391(11) 0.0396(11) 0.0107(9) 0.0063(9) 0.0120(9)
C15 0.0516(12) 0.0363(11) 0.0581(13) 0.0090(10) 0.0085(10) 0.0148(10)
C17 0.0777(17) 0.0590(14) 0.0781(17) 0.0410(13) 0.0208(13) 0.0175(13)
C18 0.0584(13) 0.0500(13) 0.0570(14) 0.0249(11) 0.0082(10) 0.0210(11)
C19 0.0625(14) 0.0696(15) 0.0463(13) 0.0101(12) 0.0208(10) 0.0184(12)
C20 0.0465(12) 0.0539(13) 0.0569(13) 0.0255(10) 0.0160(9) 0.0195(11)
C21 0.0892(18) 0.0648(15) 0.0485(13) 0.0162(14) 0.0222(12) 0.0289(12)
C23 0.0826(17) 0.0534(14) 0.0500(13) 0.0206(12) 0.0130(12) 0.0233(11)

loop_
_atom_type_symbol
_atom_type_description
_atom_type_scat_dispersion_real
_atom_type_scat_dispersion_imag
_atom_type_scat_source
C C 0.0033 0.0016 'International Tables Vol C Tables 4.2.6.8 and 6.1.1.4'
H H 0.0000 0.0000 'International Tables Vol C Tables 4.2.6.8 and 6.1.1.4'
Cu Cu 0.3201 1.2651 'International Tables Vol C Tables 4.2.6.8 and 6.1.1.4'
N N 0.0061 0.0033 'International Tables Vol C Tables 4.2.6.8 and 6.1.1.4'
O O 0.0106 0.0060 'International Tables Vol C Tables 4.2.6.8 and 6.1.1.4'

loop_
_geom_angle_atom_site_label_1
_geom_angle_atom_site_label_2
_geom_angle_atom_site_label_3
_geom_angle_site_symmetry_1
_geom_angle_site_symmetry_3
_geom_angle
_geom_angle_publ_flag
O Cu1 O 2_655 . 180 y
O Cu1 N 2_655 . 89.58(5) y
O Cu1 N . . 90.42(5) y
O Cu1 N 2_655 2_655 90.42(5) ?
O Cu1 N . 2_655 89.58(5) ?
N Cu1 N . 2_655 180 y
C2 O Cu1 . . 128.62(11) n
C1 N C . . 115.44(14) n
C1 N Cu1 . . 122.54(12) n
C N Cu1 . . 121.94(11) n
C7 C C5 . . 118.92(16) n
C7 C N . . 120.13(15) n
C5 C N . . 120.95(16) n
N C1 C10 . . 127.97(17) n
N C1 H1 . . 116.0 ?
C10 C1 H1 . . 116.0 ?
O C2 C10 . . 124.11(16) ?
O C2 C20 . . 116.69(16) ?
C10 C2 C20 . . 119.19(17) ?
C C5 C6 . . 119.60(17) ?
C C5 H5 . . 120.2 ?
C6 C5 H5 . . 120.2 ?
C9 C6 C5 . . 122.15(17) ?
C9 C6 H6 . . 118.9 ?
C5 C6 H6 . . 118.9 ?
C15 C7 C . . 120.38(17) ?
C15 C7 H7 . . 119.8 ?
C C7 H7 . . 119.8 ?
C12 C8 C14 . . 117.34(17) ?
C12 C8 C10 . . 123.66(17) ?
C14 C8 C10 . . 118.99(17) ?
C6 C9 C15 . . 117.32(17) ?
C6 C9 C17 . . 121.49(18) ?
C15 C9 C17 . . 121.16(19) ?
C2 C10 C1 . . 120.13(16) ?
C2 C10 C8 . . 119.57(16) ?
C1 C10 C8 . . 119.94(16) ?
C19 C12 C8 . . 121.51(19) ?
C19 C12 H12 . . 119.2 ?
C8 C12 H12 . . 119.2 ?
C23 C14 C8 . . 119.42(19) ?
C23 C14 C18 . . 121.54(18) ?
C8 C14 C18 . . 119.03(18) ?
C7 C15 C9 . . 121.53(18) ?
C7 C15 H15 . . 119.2 ?
C9 C15 H15 . . 119.2 ?
C9 C17 H17A . . 109.5 ?
C9 C17 H17B . . 109.5 ?
H17A C17 H17B . . 109.5 ?
C9 C17 H17C . . 109.5 ?
H17A C17 H17C . . 109.5 ?
H17B C17 H17C . . 109.5 ?
C20 C18 C14 . . 122.24(18) ?
C20 C18 H18 . . 118.9 ?
C14 C18 H18 . . 118.9 ?
C12 C19 C21 . . 120.4(2) ?
C12 C19 H19 . . 119.8 ?
C21 C19 H19 . . 119.8 ?
C18 C20 C2 . . 120.91(19) ?
C18 C20 H20 . . 119.5 ?
C2 C20 H20 . . 119.5 ?
C23 C21 C19 . . 120.0(2) ?
C23 C21 H21 . . 120.0 ?
C19 C21 H21 . . 120.0 ?
C21 C23 C14 . . 121.4(2) ?
C21 C23 H23 . . 119.3 ?
C14 C23 H23 . . 119.3 ?

loop_
_geom_bond_atom_site_label_1
_geom_bond_atom_site_label_2
_geom_bond_site_symmetry_2
_geom_bond_distance
_geom_bond_publ_flag
Cu1 O 2_655 1.8837(12) ?
Cu1 O . 1.8837(12) y
Cu1 N . 1.9848(14) y
Cu1 N 2_655 1.9848(14) ?
O C2 . 1.302(2) n
N C1 . 1.307(2) n
N C . 1.434(2) n
C C7 . 1.382(2) ?
C C5 . 1.384(2) ?
C1 C10 . 1.420(2) n
C1 H1 . 0.9300 ?
C2 C10 . 1.408(2) n
C2 C20 . 1.431(2) ?
C5 C6 . 1.385(2) ?
C5 H5 . 0.9300 ?
C6 C9 . 1.378(3) ?
C6 H6 . 0.9300 ?
C7 C15 . 1.380(2) ?
C7 H7 . 0.9300 ?
C8 C12 . 1.411(3) ?
C8 C14 . 1.417(3) ?
C8 C10 . 1.452(3) ?
C9 C15 . 1.382(3) ?
C9 C17 . 1.515(2) ?
C12 C19 . 1.373(3) ?
C12 H12 . 0.9300 ?
C14 C23 . 1.414(3) ?
C14 C18 . 1.417(3) ?
C15 H15 . 0.9300 ?
C17 H17A . 0.9600 ?
C17 H17B . 0.9600 ?
C17 H17C . 0.9600 ?
C18 C20 . 1.343(3) ?
C18 H18 . 0.9300 ?
C19 C21 . 1.390(3) ?
C19 H19 . 0.9300 ?
C20 H20 . 0.9300 ?
C21 C23 . 1.350(3) ?
C21 H21 . 0.9300 ?
C23 H23 . 0.9300 ?

loop_
_geom_torsion_atom_site_label_1
_geom_torsion_atom_site_label_2
_geom_torsion_atom_site_label_3
_geom_torsion_atom_site_label_4
_geom_torsion_site_symmetry_1
_geom_torsion_site_symmetry_2
_geom_torsion_site_symmetry_3
_geom_torsion_site_symmetry_4
_geom_torsion
_geom_torsion_publ_flag
O Cu1 O C2 2_655 . . . -7E1(10) ?
N Cu1 O C2 . . . . 25.66(16) ?
N Cu1 O C2 2_655 . . . -154.34(16) ?
O Cu1 N C1 2_655 . . . 159.10(14) ?
O Cu1 N C1 . . . . -20.90(14) ?
N Cu1 N C1 2_655 . . . -2E1(10) ?
O Cu1 N C 2_655 . . . -17.40(13) ?
O Cu1 N C . . . . 162.60(13) ?
N Cu1 N C 2_655 . . . 16E1(10) ?
C1 N C C7 . . . . 127.26(18) ?
Cu1 N C C7 . . . . -56.0(2) ?
C1 N C C5 . . . . -52.6(2) ?
Cu1 N C C5 . . . . 124.13(16) ?
C N C1 C10 . . . . -176.06(16) ?
Cu1 N C1 C10 . . . . 7.2(3) ?
Cu1 O C2 C10 . . . . -15.1(3) ?
Cu1 O C2 C20 . . . . 166.16(12) ?
C7 C C5 C6 . . . . -2.8(3) ?
N C C5 C6 . . . . 177.08(17) ?
C C5 C6 C9 . . . . 0.2(3) ?
C5 C C7 C15 . . . . 3.4(3) ?
N C C7 C15 . . . . -176.46(17) ?
C5 C6 C9 C15 . . . . 1.8(3) ?
C5 C6 C9 C17 . . . . -176.09(19) ?
O C2 C10 C1 . . . . -8.6(3) ?
C20 C2 C10 C1 . . . . 170.11(16) ?
O C2 C10 C8 . . . . 178.34(16) ?
C20 C2 C10 C8 . . . . -3.0(3) ?
N C1 C10 C2 . . . . 11.9(3) ?
N C1 C10 C8 . . . . -174.99(17) ?
C12 C8 C10 C2 . . . . -177.19(18) ?
C14 C8 C10 C2 . . . . 1.7(3) ?
C12 C8 C10 C1 . . . . 9.7(3) ?
C14 C8 C10 C1 . . . . -171.42(16) ?
C14 C8 C12 C19 . . . . -0.9(3) ?
C10 C8 C12 C19 . . . . 178.02(18) ?
C12 C8 C14 C23 . . . . 1.0(3) ?
C10 C8 C14 C23 . . . . -177.99(17) ?
C12 C8 C14 C18 . . . . 179.69(18) ?
C10 C8 C14 C18 . . . . 0.7(3) ?
C C7 C15 C9 . . . . -1.4(3) ?
C6 C9 C15 C7 . . . . -1.2(3) ?
C17 C9 C15 C7 . . . . 176.7(2) ?
C23 C14 C18 C20 . . . . 176.8(2) ?
C8 C14 C18 C20 . . . . -1.9(3) ?
C8 C12 C19 C21 . . . . -0.3(3) ?
C14 C18 C20 C2 . . . . 0.6(3) ?
O C2 C20 C18 . . . . -179.34(18) ?
C10 C2 C20 C18 . . . . 1.9(3) ?
C12 C19 C21 C23 . . . . 1.5(4) ?
C19 C21 C23 C14 . . . . -1.5(4) ?
C8 C14 C23 C21 . . . . 0.2(3) ?
C18 C14 C23 C21 . . . . -178.5(2) ?
